data_4318942
loop_
_publ_author_name
'Yu, Ru-Ching'
'Hung, Chen-Hsiung'
'Huang, Jui-Hsien'
'Lee, Horng-Yi'
'Chen, Jwu-Ting'

_publ_section_title
;
 Four- and Five-Coordinate Aluminum Ketiminate Complexes:
 Synthesis, Characterization, and Ring-Opening Polymerization
;
_journal_coden_ASTM INOCAJ
_journal_issue 24
_journal_name_full 'Inorganic Chemistry'
_journal_page_first 6450
_journal_page_last 6455
_journal_paper_doi 10.1021/ic025785j
_journal_volume 41
_journal_year 2002
_chemical_formula_sum 'C19 H30 Al N O'
_chemical_formula_weight 315.42
_space_group_IT_number 2
_symmetry_cell_setting triclinic
_symmetry_space_group_name_Hall '-P 1'
_symmetry_space_group_name_H-M 'P -1'
_atom_sites_solution_hydrogens geom
_atom_sites_solution_primary direct
_atom_sites_solution_secondary difmap
_audit_creation_method SHELXL-97
_cell_angle_alpha 89.897(3)
_cell_angle_beta 89.967(3)
_cell_angle_gamma 89.915(2)
_cell_formula_units_Z 8
_cell_length_a 8.9531(12)
_cell_length_b 13.5605(17)
_cell_length_c 33.193(4)
_cell_measurement_temperature 293(2)
_cell_volume 4029.9(9)
_computing_cell_refinement 'Bruker SMART'
_computing_data_collection 'Bruker SMART'
_computing_data_reduction 'Bruker SHELXTL'
_computing_molecular_graphics 'Bruker SHELXTL'
_computing_publication_material 'Bruker SHELXTL'
_computing_structure_refinement 'SHELXL-97 (Sheldrick, 1997)'
_computing_structure_solution 'SHELXS-97 (Sheldrick, 1990)'
_diffrn_ambient_temperature 293(2)
_diffrn_measured_fraction_theta_full 0.957
_diffrn_measured_fraction_theta_max 0.957
_diffrn_measurement_device_type 'CCD area detector'
_diffrn_measurement_method 'phi and omega scans'
_diffrn_radiation_monochromator graphite
_diffrn_radiation_source 'fine-focus sealed tube'
_diffrn_radiation_type MoK\a
_diffrn_radiation_wavelength 0.71073
_diffrn_reflns_av_R_equivalents 0.0281
_diffrn_reflns_av_sigmaI/netI 0.2191
_diffrn_reflns_limit_h_max 11
_diffrn_reflns_limit_h_min -11
_diffrn_reflns_limit_k_max 15
_diffrn_reflns_limit_k_min -17
_diffrn_reflns_limit_l_max 37
_diffrn_reflns_limit_l_min -43
_diffrn_reflns_number 25685
_diffrn_reflns_theta_full 27.55
_diffrn_reflns_theta_max 27.55
_diffrn_reflns_theta_min 1.23
_exptl_absorpt_coefficient_mu 0.103
_exptl_absorpt_correction_T_max 0.9486
_exptl_absorpt_correction_T_min 0.7571
_exptl_absorpt_correction_type 'Empirical Used SADABS'
_exptl_crystal_colour colorless
_exptl_crystal_density_diffrn 1.040
_exptl_crystal_density_method 'not measured'
_exptl_crystal_description block
_exptl_crystal_F_000 1376
_exptl_crystal_size_max 0.37
_exptl_crystal_size_mid 0.32
_exptl_crystal_size_min 0.29
_refine_diff_density_max 0.184
_refine_diff_density_min -0.161
_refine_diff_density_rms 0.026
_refine_ls_extinction_method none
_refine_ls_goodness_of_fit_ref 0.544
_refine_ls_hydrogen_treatment mixed
_refine_ls_matrix_type full
_refine_ls_number_parameters 825
_refine_ls_number_reflns 17816
_refine_ls_number_restraints 0
_refine_ls_restrained_S_all 0.544
_refine_ls_R_factor_all 0.2101
_refine_ls_R_factor_gt 0.0365
_refine_ls_shift/su_max 2.422
_refine_ls_shift/su_mean 0.226
_refine_ls_structure_factor_coef Fsqd
_refine_ls_weighting_details 'calc w=1/[\s^2^(Fo^2^)+(0.0224P)^2^+0.0000P] where P=(Fo^2^+2Fc^2^)/3'
_refine_ls_weighting_scheme calc
_refine_ls_wR_factor_gt 0.0622
_refine_ls_wR_factor_ref 0.0800
_reflns_number_gt 3255
_reflns_number_total 17816
_reflns_threshold_expression >2sigma(I)
_cod_data_source_file ic025785j_s1.cif
_cod_data_source_block hjh045l
_cod_depositor_comments
;
The following automatic conversions were performed:

'_symmetry_cell_setting' value 'Triclinic' changed to 'triclinic'
according to the built-in table from CIF Core dictionary named
'cif_core.dic' version 2.4.1 from 2010-06-29.

Automatic conversion script
Id: cif_fix_values 1646 2011-03-28 12:23:43Z adriana 
;
_cod_database_code 4318942

loop_
_symmetry_equiv_pos_as_xyz
'x, y, z'
'-x, -y, -z'

loop_
_atom_site_label
_atom_site_type_symbol
_atom_site_fract_x
_atom_site_fract_y
_atom_site_fract_z
_atom_site_U_iso_or_equiv
_atom_site_adp_type
_atom_site_occupancy
_atom_site_symmetry_multiplicity
_atom_site_calc_flag
_atom_site_refinement_flags
_atom_site_disorder_assembly
_atom_site_disorder_group
Al1 Al 0.7188(3) 0.54497(19) 0.10480(7) 0.0553(7) Uani 1 1 d . . .
Al2 Al 0.2815(3) 0.95485(19) 0.39516(7) 0.0562(8) Uani 1 1 d . . .
Al3 Al 0.2190(3) 0.20502(19) 0.14513(7) 0.0570(8) Uani 1 1 d . . .
Al4 Al 0.7815(3) 0.29513(19) 0.35480(7) 0.0554(8) Uani 1 1 d . . .
N1 N 0.5948(7) 0.5960(4) 0.14855(16) 0.0441(17) Uani 1 1 d . . .
N2 N 0.4025(6) 0.9040(4) 0.35149(17) 0.0439(17) Uani 1 1 d . . .
O2 O 0.3827(6) 0.8891(4) 0.43355(14) 0.0677(18) Uani 1 1 d . . .
O1 O 0.6181(6) 0.6104(4) 0.06636(14) 0.0658(17) Uani 1 1 d . . .
O4 O 0.8821(6) 0.3600(4) 0.31655(14) 0.0669(18) Uani 1 1 d . . .
O3 O 0.1174(6) 0.1394(4) 0.18365(14) 0.0669(18) Uani 1 1 d . . .
N4 N 0.9025(7) 0.3460(4) 0.39839(17) 0.0440(17) Uani 1 1 d . . .
N3 N 0.0960(7) 0.1543(4) 0.10151(17) 0.0451(18) Uani 1 1 d . . .
C6 C 0.6619(8) 0.6118(6) 0.1877(2) 0.045(2) Uani 1 1 d . . .
C25 C 0.3387(8) 0.8870(6) 0.3118(2) 0.047(2) Uani 1 1 d . . .
C63 C 0.8378(8) 0.3614(6) 0.4380(2) 0.046(2) Uani 1 1 d . . .
C44 C 0.1600(8) 0.1365(6) 0.0620(2) 0.049(2) Uani 1 1 d . . .
C11 C 0.6758(8) 0.5347(6) 0.2153(2) 0.052(2) Uani 1 1 d . . .
C30 C 0.3228(8) 0.9677(6) 0.2856(2) 0.049(2) Uani 1 1 d . . .
C68 C 0.8253(8) 0.2826(6) 0.4650(2) 0.053(2) Uani 1 1 d . . .
C49 C 0.1781(8) 0.2162(6) 0.0354(2) 0.051(2) Uani 1 1 d . . .
C21 C 0.6089(9) 0.8821(5) 0.3972(2) 0.056(2) Uani 1 1 d . . .
H21 H 0.7125 0.8822 0.3993 0.067 Uiso 1 1 calc R . .
C64 C 0.7839(9) 0.4560(6) 0.4476(2) 0.059(2) Uani 1 1 d . . .
C2 C 0.3945(8) 0.6176(5) 0.1031(2) 0.056(2) Uani 1 1 d . . .
H2 H 0.2910 0.6170 0.1008 0.067 Uiso 1 1 calc R . .
C45 C 0.2161(9) 0.0432(6) 0.0534(2) 0.058(2) Uani 1 1 d . . .
C22 C 0.5445(9) 0.8860(5) 0.3582(2) 0.050(2) Uani 1 1 d . . .
C60 C 1.0457(9) 0.3648(6) 0.3924(2) 0.049(2) Uani 1 1 d . . .
C3 C 0.4534(9) 0.6146(6) 0.1427(2) 0.050(2) Uani 1 1 d . . .
C41 C -0.0459(9) 0.1354(6) 0.1079(2) 0.049(2) Uani 1 1 d . . .
C7 C 0.7149(8) 0.7069(6) 0.1963(2) 0.058(2) Uani 1 1 d . . .
C26 C 0.2818(8) 0.7944(6) 0.3021(2) 0.056(2) Uani 1 1 d . . .
C59 C 1.1063(8) 0.3675(5) 0.3529(2) 0.055(2) Uani 1 1 d . . .
H59 H 1.2099 0.3666 0.3507 0.066 Uiso 1 1 calc R . .
C40 C -0.1073(9) 0.1322(6) 0.1470(2) 0.058(2) Uani 1 1 d . . .
H40 H -0.2108 0.1327 0.1492 0.070 Uiso 1 1 calc R . .
C72 C 0.8822(8) 0.1806(6) 0.4553(2) 0.061(2) Uani 1 1 d . . .
H72 H 0.9255 0.1826 0.4282 0.073 Uiso 1 1 calc R . .
C53 C 0.1137(8) 0.3180(5) 0.0437(2) 0.059(2) Uani 1 1 d . . .
H53 H 0.0667 0.3169 0.0704 0.071 Uiso 1 1 calc R . .
C20 C 0.5274(10) 0.8783(6) 0.4317(2) 0.055(3) Uani 1 1 d . . .
C1 C 0.4738(11) 0.6213(6) 0.0680(3) 0.060(3) Uani 1 1 d . . .
C67 C 0.7513(9) 0.3000(6) 0.5009(2) 0.072(3) Uani 1 1 d . . .
H67 H 0.7396 0.2484 0.5192 0.086 Uiso 1 1 calc R . .
C48 C 0.2494(9) 0.1973(6) -0.00142(19) 0.065(3) Uani 1 1 d . . .
H48 H 0.2603 0.2478 -0.0202 0.078 Uiso 1 1 calc R . .
C34 C 0.3840(8) 1.0712(5) 0.2938(2) 0.058(2) Uani 1 1 d . . .
H34 H 0.4301 1.0705 0.3205 0.070 Uiso 1 1 calc R . .
C15 C 0.6155(8) 0.4346(6) 0.2056(2) 0.064(2) Uani 1 1 d . . .
H15 H 0.5721 0.4375 0.1785 0.077 Uiso 1 1 calc R . .
C29 C 0.2509(8) 0.9484(7) 0.2491(2) 0.066(3) Uani 1 1 d . . .
H29 H 0.2402 0.9994 0.2306 0.080 Uiso 1 1 calc R . .
C10 C 0.7487(8) 0.5507(7) 0.2515(2) 0.068(3) Uani 1 1 d . . .
H10 H 0.7608 0.4990 0.2697 0.082 Uiso 1 1 calc R . .
C58 C 1.0268(10) 0.3715(6) 0.3180(3) 0.057(2) Uani 1 1 d . . .
C39 C -0.0271(10) 0.1284(6) 0.1817(3) 0.056(2) Uani 1 1 d . . .
C65 C 0.7104(8) 0.4688(6) 0.4842(2) 0.069(3) Uani 1 1 d . . .
H65 H 0.6716 0.5303 0.4908 0.082 Uiso 1 1 calc R . .
C46 C 0.2870(9) 0.0308(6) 0.0170(2) 0.078(3) Uani 1 1 d . . .
H46 H 0.3253 -0.0309 0.0105 0.094 Uiso 1 1 calc R . .
C43 C -0.1513(7) 0.1125(6) 0.07405(19) 0.077(3) Uani 1 1 d . . .
H43A H -0.1137 0.1404 0.0495 0.115 Uiso 1 1 calc R . .
H43B H -0.2477 0.1400 0.0799 0.115 Uiso 1 1 calc R . .
H43C H -0.1599 0.0423 0.0712 0.115 Uiso 1 1 calc R . .
C62 C 1.1507(7) 0.3851(5) 0.4271(2) 0.074(3) Uani 1 1 d . . .
H62A H 1.0968 0.4170 0.4484 0.111 Uiso 1 1 calc R . .
H62B H 1.2302 0.4272 0.4181 0.111 Uiso 1 1 calc R . .
H62C H 1.1917 0.3241 0.4367 0.111 Uiso 1 1 calc R . .
C8 C 0.7866(9) 0.7194(6) 0.2333(2) 0.071(3) Uani 1 1 d . . .
H8 H 0.8245 0.7813 0.2397 0.085 Uiso 1 1 calc R . .
C73 C 0.7569(9) 0.1049(5) 0.4552(2) 0.114(3) Uani 1 1 d . . .
H73A H 0.7132 0.1009 0.4815 0.171 Uiso 1 1 calc R . .
H73B H 0.7965 0.0416 0.4478 0.171 Uiso 1 1 calc R . .
H73C H 0.6820 0.1244 0.4360 0.171 Uiso 1 1 calc R . .
C27 C 0.2102(9) 0.7816(7) 0.2659(2) 0.072(3) Uani 1 1 d . . .
H27 H 0.1712 0.7201 0.2594 0.087 Uiso 1 1 calc R . .
C54 C 0.2360(8) 0.3959(5) 0.0439(2) 0.086(3) Uani 1 1 d . . .
H54A H 0.3146 0.3758 0.0618 0.128 Uiso 1 1 calc R . .
H54B H 0.1952 0.4576 0.0529 0.128 Uiso 1 1 calc R . .
H54C H 0.2753 0.4035 0.0172 0.128 Uiso 1 1 calc R . .
C9 C 0.8035(9) 0.6433(8) 0.2607(2) 0.075(3) Uani 1 1 d . . .
H9 H 0.8514 0.6543 0.2851 0.090 Uiso 1 1 calc R . .
C28 C 0.1955(10) 0.8574(8) 0.2395(3) 0.080(3) Uani 1 1 d . . .
H28 H 0.1479 0.8476 0.2149 0.096 Uiso 1 1 calc R . .
C24 C 0.6488(7) 0.8650(5) 0.32375(19) 0.069(3) Uani 1 1 d . . .
H24A H 0.5924 0.8426 0.3009 0.104 Uiso 1 1 calc R . .
H24B H 0.7189 0.8149 0.3316 0.104 Uiso 1 1 calc R . .
H24C H 0.7018 0.9241 0.3167 0.104 Uiso 1 1 calc R . .
C5 C 0.3462(7) 0.6368(5) 0.17669(19) 0.078(3) Uani 1 1 d . . .
H5A H 0.3795 0.6043 0.2008 0.118 Uiso 1 1 calc R . .
H5B H 0.2484 0.6135 0.1697 0.118 Uiso 1 1 calc R . .
H5C H 0.3427 0.7067 0.1811 0.118 Uiso 1 1 calc R . .
C42 C -0.0999(8) 0.1076(6) 0.2220(2) 0.079(3) Uani 1 1 d . . .
H42A H -0.0752 0.0420 0.2305 0.119 Uiso 1 1 calc R . .
H42B H -0.2063 0.1137 0.2194 0.119 Uiso 1 1 calc R . .
H42C H -0.0645 0.1541 0.2416 0.119 Uiso 1 1 calc R . .
C61 C 1.1024(8) 0.3931(6) 0.2784(2) 0.083(3) Uani 1 1 d . . .
H61A H 1.1026 0.3348 0.2621 0.124 Uiso 1 1 calc R . .
H61B H 1.2033 0.4137 0.2832 0.124 Uiso 1 1 calc R . .
H61C H 1.0493 0.4447 0.2647 0.124 Uiso 1 1 calc R . .
C23 C 0.6024(8) 0.8574(6) 0.4714(2) 0.079(3) Uani 1 1 d . . .
H23A H 0.5740 0.9069 0.4906 0.118 Uiso 1 1 calc R . .
H23B H 0.7088 0.8583 0.4679 0.118 Uiso 1 1 calc R . .
H23C H 0.5721 0.7937 0.4811 0.118 Uiso 1 1 calc R . .
C4 C 0.4004(8) 0.6430(6) 0.0277(2) 0.085(3) Uani 1 1 d . . .
H4A H 0.2970 0.6587 0.0318 0.127 Uiso 1 1 calc R . .
H4B H 0.4085 0.5862 0.0106 0.127 Uiso 1 1 calc R . .
H4C H 0.4496 0.6979 0.0151 0.127 Uiso 1 1 calc R . .
C66 C 0.6944(9) 0.3914(7) 0.5106(2) 0.076(3) Uani 1 1 d . . .
H66 H 0.6452 0.4007 0.5349 0.091 Uiso 1 1 calc R . .
C69 C 0.8054(9) 0.5435(6) 0.4200(2) 0.084(3) Uani 1 1 d . . .
H69 H 0.8557 0.5192 0.3957 0.101 Uiso 1 1 calc R . .
C50 C 0.1996(9) -0.0440(6) 0.0820(2) 0.086(3) Uani 1 1 d . . .
H50 H 0.1544 -0.0210 0.1072 0.103 Uiso 1 1 calc R . .
C47 C 0.3026(9) 0.1058(7) -0.0098(2) 0.077(3) Uani 1 1 d . . .
H47 H 0.3506 0.0943 -0.0342 0.093 Uiso 1 1 calc R . .
C75 C 0.5758(7) 0.3399(6) 0.3592(2) 0.080(3) Uani 1 1 d . . .
H75A H 0.5617 0.3972 0.3426 0.120 Uiso 1 1 calc R . .
H75B H 0.5542 0.3561 0.3867 0.120 Uiso 1 1 calc R . .
H75C H 0.5099 0.2884 0.3504 0.120 Uiso 1 1 calc R . .
C57 C 0.4258(7) 0.1602(6) 0.1411(2) 0.084(3) Uani 1 1 d . . .
H57A H 0.4804 0.1818 0.1644 0.126 Uiso 1 1 calc R . .
H57B H 0.4706 0.1871 0.1173 0.126 Uiso 1 1 calc R . .
H57C H 0.4282 0.0895 0.1398 0.126 Uiso 1 1 calc R . .
C12 C 0.6962(11) 0.7948(6) 0.1679(3) 0.088(3) Uani 1 1 d . . .
H12 H 0.6499 0.7729 0.1427 0.105 Uiso 1 1 calc R . .
C31 C 0.3017(9) 0.7067(6) 0.3297(2) 0.076(3) Uani 1 1 d . . .
H31 H 0.3507 0.7319 0.3540 0.092 Uiso 1 1 calc R . .
C37 C 0.3152(8) 1.0955(5) 0.4036(2) 0.083(3) Uani 1 1 d . . .
H37A H 0.2724 1.1150 0.4289 0.125 Uiso 1 1 calc R . .
H37B H 0.2691 1.1323 0.3822 0.125 Uiso 1 1 calc R . .
H37C H 0.4206 1.1085 0.4038 0.125 Uiso 1 1 calc R . .
C17 C 0.7338(8) 0.3549(5) 0.2058(2) 0.088(3) Uani 1 1 d . . .
H17A H 0.8124 0.3725 0.1874 0.132 Uiso 1 1 calc R . .
H17B H 0.6901 0.2935 0.1975 0.132 Uiso 1 1 calc R . .
H17C H 0.7739 0.3479 0.2324 0.132 Uiso 1 1 calc R . .
C36 C 0.2568(9) 1.1459(5) 0.2946(2) 0.111(3) Uani 1 1 d . . .
H36A H 0.2149 1.1521 0.2681 0.166 Uiso 1 1 calc R . .
H36B H 0.2942 1.2087 0.3032 0.166 Uiso 1 1 calc R . .
H36C H 0.1810 1.1240 0.3130 0.166 Uiso 1 1 calc R . .
C38 C 0.0746(7) 0.9113(5) 0.3914(2) 0.079(3) Uani 1 1 d . . .
H38A H 0.0712 0.8405 0.3922 0.119 Uiso 1 1 calc R . .
H38B H 0.0322 0.9342 0.3665 0.119 Uiso 1 1 calc R . .
H38C H 0.0186 0.9376 0.4136 0.119 Uiso 1 1 calc R . .
C76 C 0.8149(8) 0.1543(5) 0.3463(2) 0.082(3) Uani 1 1 d . . .
H76A H 0.7672 0.1343 0.3217 0.122 Uiso 1 1 calc R . .
H76B H 0.7738 0.1178 0.3684 0.122 Uiso 1 1 calc R . .
H76C H 0.9202 0.1416 0.3444 0.122 Uiso 1 1 calc R . .
C56 C 0.1832(8) 0.3462(5) 0.1535(2) 0.088(3) Uani 1 1 d . . .
H56A H 0.0954 0.3660 0.1390 0.132 Uiso 1 1 calc R . .
H56B H 0.2675 0.3830 0.1439 0.132 Uiso 1 1 calc R . .
H56C H 0.1693 0.3586 0.1817 0.132 Uiso 1 1 calc R . .
C74 C 1.0065(8) 0.1514(5) 0.4849(2) 0.089(3) Uani 1 1 d . . .
H74A H 1.0914 0.1935 0.4809 0.133 Uiso 1 1 calc R . .
H74B H 1.0351 0.0841 0.4802 0.133 Uiso 1 1 calc R . .
H74C H 0.9710 0.1583 0.5120 0.133 Uiso 1 1 calc R . .
C55 C -0.0060(8) 0.3468(6) 0.0123(2) 0.116(3) Uani 1 1 d . . .
H55A H 0.0405 0.3561 -0.0134 0.173 Uiso 1 1 calc R . .
H55B H -0.0538 0.4070 0.0205 0.173 Uiso 1 1 calc R . .
H55C H -0.0792 0.2953 0.0105 0.173 Uiso 1 1 calc R . .
C35 C 0.5060(9) 1.0983(6) 0.2630(2) 0.113(4) Uani 1 1 d . . .
H35A H 0.5819 1.0482 0.2630 0.169 Uiso 1 1 calc R . .
H35B H 0.5496 1.1605 0.2701 0.169 Uiso 1 1 calc R . .
H35C H 0.4626 1.1030 0.2366 0.169 Uiso 1 1 calc R . .
C16 C 0.4932(8) 0.4023(5) 0.23478(19) 0.088(3) Uani 1 1 d . . .
H16A H 0.5288 0.4081 0.2619 0.132 Uiso 1 1 calc R . .
H16B H 0.4670 0.3349 0.2295 0.132 Uiso 1 1 calc R . .
H16C H 0.4069 0.4435 0.2313 0.132 Uiso 1 1 calc R . .
C51 C 0.0949(9) -0.1196(6) 0.0623(3) 0.134(4) Uani 1 1 d . . .
H51A H -0.0004 -0.0895 0.0573 0.202 Uiso 1 1 calc R . .
H51B H 0.0822 -0.1750 0.0801 0.202 Uiso 1 1 calc R . .
H51C H 0.1374 -0.1416 0.0374 0.202 Uiso 1 1 calc R . .
C71 C 0.9027(9) 0.6223(6) 0.4377(3) 0.121(4) Uani 1 1 d . . .
H71A H 0.8568 0.6478 0.4616 0.181 Uiso 1 1 calc R . .
H71B H 0.9150 0.6746 0.4184 0.181 Uiso 1 1 calc R . .
H71C H 0.9986 0.5949 0.4442 0.181 Uiso 1 1 calc R . .
C33 C 0.4042(10) 0.6309(6) 0.3128(3) 0.134(4) Uani 1 1 d . . .
H33A H 0.3679 0.6100 0.2870 0.200 Uiso 1 1 calc R . .
H33B H 0.4086 0.5753 0.3307 0.200 Uiso 1 1 calc R . .
H33C H 0.5023 0.6584 0.3098 0.200 Uiso 1 1 calc R . .
C32 C 0.1614(10) 0.6606(6) 0.3434(3) 0.177(5) Uani 1 1 d . . .
H32A H 0.0874 0.7107 0.3477 0.266 Uiso 1 1 calc R . .
H32B H 0.1788 0.6254 0.3681 0.266 Uiso 1 1 calc R . .
H32C H 0.1266 0.6155 0.3232 0.266 Uiso 1 1 calc R . .
C14 C 0.8525(9) 0.8437(6) 0.1585(2) 0.122(3) Uani 1 1 d . . .
H14A H 0.8920 0.8725 0.1826 0.183 Uiso 1 1 calc R . .
H14B H 0.8402 0.8939 0.1383 0.183 Uiso 1 1 calc R . .
H14C H 0.9203 0.7942 0.1488 0.183 Uiso 1 1 calc R . .
C70 C 0.6609(10) 0.5875(5) 0.4069(3) 0.158(4) Uani 1 1 d . . .
H70A H 0.6015 0.5381 0.3939 0.237 Uiso 1 1 calc R . .
H70B H 0.6797 0.6406 0.3884 0.237 Uiso 1 1 calc R . .
H70C H 0.6083 0.6123 0.4300 0.237 Uiso 1 1 calc R . .
C52 C 0.3504(9) -0.0954(6) 0.0918(2) 0.132(3) Uani 1 1 d . . .
H52A H 0.3852 -0.1302 0.0684 0.198 Uiso 1 1 calc R . .
H52B H 0.3366 -0.1411 0.1136 0.198 Uiso 1 1 calc R . .
H52C H 0.4228 -0.0467 0.0993 0.198 Uiso 1 1 calc R . .
C19 C 0.9240(7) 0.5914(6) 0.1093(2) 0.089(3) Uani 1 1 d . . .
H19A H 0.9423 0.6132 0.1363 0.133 Uiso 1 1 calc R . .
H19B H 0.9394 0.6452 0.0909 0.133 Uiso 1 1 calc R . .
H19C H 0.9913 0.5386 0.1028 0.133 Uiso 1 1 calc R . .
C18 C 0.6839(9) 0.4043(5) 0.0963(2) 0.086(3) Uani 1 1 d . . .
H18A H 0.5958 0.3844 0.1106 0.130 Uiso 1 1 calc R . .
H18B H 0.7682 0.3674 0.1059 0.130 Uiso 1 1 calc R . .
H18C H 0.6706 0.3920 0.0680 0.130 Uiso 1 1 calc R . .
C13 C 0.5970(10) 0.8742(6) 0.1878(3) 0.122(4) Uani 1 1 d . . .
H13A H 0.5043 0.8450 0.1961 0.183 Uiso 1 1 calc R . .
H13B H 0.5775 0.9260 0.1688 0.183 Uiso 1 1 calc R . .
H13C H 0.6475 0.9008 0.2108 0.183 Uiso 1 1 calc R . .

loop_
_atom_site_aniso_label
_atom_site_aniso_U_11
_atom_site_aniso_U_22
_atom_site_aniso_U_33
_atom_site_aniso_U_23
_atom_site_aniso_U_13
_atom_site_aniso_U_12
Al1 0.053(2) 0.068(2) 0.0446(16) 0.0050(14) 0.0049(14) 0.0083(15)
Al2 0.054(2) 0.064(2) 0.0508(16) 0.0029(15) 0.0012(14) 0.0063(15)
Al3 0.056(2) 0.068(2) 0.0471(16) 0.0033(14) -0.0025(14) -0.0034(16)
Al4 0.0524(19) 0.065(2) 0.0491(16) 0.0051(14) 0.0000(14) -0.0011(15)
N1 0.044(5) 0.048(4) 0.040(4) 0.002(3) -0.005(3) 0.000(4)
N2 0.043(4) 0.040(4) 0.048(4) 0.000(3) 0.003(3) 0.003(3)
O2 0.060(4) 0.092(5) 0.051(4) 0.020(3) -0.002(3) 0.001(4)
O1 0.060(4) 0.086(5) 0.051(3) 0.016(3) -0.001(3) 0.005(4)
O4 0.057(4) 0.089(5) 0.054(4) 0.020(3) 0.003(3) 0.000(4)
O3 0.059(4) 0.090(5) 0.052(3) 0.017(3) 0.005(3) -0.001(4)
N4 0.045(5) 0.047(4) 0.040(4) 0.004(3) 0.004(3) 0.001(4)
N3 0.048(5) 0.042(4) 0.045(4) 0.004(3) 0.008(4) 0.004(4)
C6 0.038(5) 0.052(6) 0.046(5) 0.000(4) 0.004(4) 0.002(4)
C25 0.047(5) 0.055(6) 0.040(5) -0.004(5) -0.004(4) 0.009(4)
C63 0.043(5) 0.055(6) 0.041(5) -0.003(4) -0.006(4) -0.004(4)
C44 0.047(6) 0.052(6) 0.047(5) 0.001(4) 0.009(4) 0.000(4)
C11 0.056(6) 0.052(5) 0.049(5) 0.003(4) 0.003(4) 0.000(4)
C30 0.047(5) 0.058(6) 0.042(5) -0.007(4) -0.004(4) 0.016(4)
C68 0.047(5) 0.062(6) 0.050(5) 0.005(5) 0.009(4) 0.000(5)
C49 0.061(6) 0.053(6) 0.038(5) -0.003(4) -0.002(4) -0.007(5)
C21 0.051(6) 0.060(6) 0.058(5) 0.004(5) -0.011(5) -0.007(4)
C64 0.064(6) 0.047(6) 0.066(6) 0.007(5) 0.006(5) 0.006(5)
C2 0.042(6) 0.060(6) 0.066(6) 0.000(5) -0.004(5) 0.008(4)
C45 0.064(6) 0.061(6) 0.049(5) -0.014(4) 0.004(4) 0.006(5)
C22 0.050(6) 0.043(5) 0.057(5) -0.005(4) 0.005(4) 0.006(4)
C60 0.046(6) 0.043(5) 0.059(5) 0.003(4) 0.004(5) 0.003(5)
C3 0.050(6) 0.041(5) 0.059(5) 0.004(4) -0.010(5) -0.003(4)
C41 0.055(6) 0.041(5) 0.051(6) -0.001(4) 0.003(5) 0.002(5)
C7 0.063(6) 0.061(6) 0.051(5) -0.013(4) -0.006(4) -0.001(5)
C26 0.058(6) 0.048(5) 0.062(5) 0.002(4) -0.002(4) -0.004(4)
C59 0.043(6) 0.059(6) 0.063(6) 0.000(5) 0.009(5) -0.003(4)
C40 0.050(6) 0.065(6) 0.059(6) 0.005(5) 0.011(5) 0.007(5)
C72 0.075(6) 0.053(6) 0.055(5) 0.010(4) -0.006(4) 0.006(5)
C53 0.079(7) 0.054(6) 0.045(5) 0.005(4) 0.011(4) -0.010(5)
C20 0.058(7) 0.051(6) 0.056(6) 0.007(5) -0.015(5) -0.005(5)
C1 0.066(7) 0.051(6) 0.065(6) 0.008(5) -0.009(6) 0.005(5)
C67 0.076(7) 0.058(6) 0.080(6) 0.005(5) 0.017(5) -0.008(5)
C48 0.078(7) 0.085(7) 0.031(4) 0.003(4) 0.005(4) -0.011(6)
C34 0.085(6) 0.046(5) 0.044(4) -0.001(4) -0.013(4) -0.007(4)
C15 0.067(6) 0.069(6) 0.055(5) 0.019(4) 0.012(4) 0.022(4)
C29 0.075(7) 0.081(7) 0.044(5) 0.002(5) -0.007(5) 0.011(6)
C10 0.077(7) 0.074(7) 0.053(6) -0.001(5) -0.012(5) 0.016(6)
C58 0.067(7) 0.051(6) 0.053(6) 0.007(5) 0.015(5) 0.005(5)
C39 0.057(7) 0.048(6) 0.062(6) 0.007(5) 0.017(5) 0.008(5)
C65 0.065(6) 0.078(7) 0.063(6) -0.016(5) 0.023(5) 0.007(5)
C46 0.098(7) 0.056(6) 0.081(7) -0.005(5) -0.003(5) 0.012(5)
C43 0.060(6) 0.120(8) 0.051(5) -0.007(5) 0.000(4) 0.002(5)
C62 0.056(6) 0.076(6) 0.090(6) -0.010(5) -0.021(5) -0.011(5)
C8 0.083(7) 0.061(7) 0.069(6) -0.012(5) 0.003(5) -0.009(5)
C73 0.138(8) 0.061(6) 0.144(7) -0.030(5) 0.044(6) -0.052(5)
C27 0.075(7) 0.075(7) 0.068(6) -0.015(5) -0.025(5) -0.005(5)
C54 0.105(6) 0.072(6) 0.080(5) 0.005(4) 0.005(5) -0.002(5)
C9 0.069(7) 0.099(8) 0.056(6) -0.014(6) -0.013(5) 0.004(6)
C28 0.085(8) 0.093(9) 0.062(7) -0.014(6) -0.028(6) 0.007(6)
C24 0.051(5) 0.082(7) 0.075(6) -0.008(5) -0.008(4) 0.016(5)
C5 0.063(6) 0.099(7) 0.074(6) -0.005(5) 0.027(4) 0.011(5)
C42 0.076(7) 0.093(8) 0.069(6) 0.009(6) 0.023(5) 0.004(6)
C61 0.091(7) 0.099(8) 0.058(6) 0.024(5) 0.022(5) 0.002(6)
C23 0.091(7) 0.089(7) 0.057(5) 0.015(5) -0.017(5) -0.004(6)
C4 0.082(7) 0.101(8) 0.071(6) 0.018(6) -0.028(5) 0.007(6)
C66 0.074(7) 0.093(8) 0.061(6) 0.002(5) 0.026(5) -0.006(6)
C69 0.143(8) 0.048(6) 0.061(5) -0.012(4) -0.012(4) 0.020(5)
C50 0.098(6) 0.055(6) 0.105(6) 0.013(5) 0.044(5) 0.025(5)
C47 0.079(7) 0.095(8) 0.058(6) -0.030(6) 0.017(5) 0.006(6)
C75 0.055(7) 0.100(8) 0.086(7) 0.006(6) 0.000(5) -0.004(6)
C57 0.057(7) 0.114(8) 0.082(7) -0.004(6) -0.007(5) 0.002(6)
C12 0.134(9) 0.041(6) 0.089(7) 0.005(5) -0.024(6) -0.011(6)
C31 0.094(7) 0.064(6) 0.072(5) -0.008(5) -0.012(5) -0.017(5)
C37 0.101(8) 0.078(7) 0.071(6) -0.014(6) 0.008(6) 0.008(6)
C17 0.102(6) 0.079(6) 0.082(6) -0.003(5) -0.016(5) 0.002(5)
C36 0.133(8) 0.063(6) 0.137(8) -0.018(5) -0.021(6) 0.062(5)
C38 0.070(7) 0.089(7) 0.079(6) -0.004(5) 0.003(5) 0.002(5)
C76 0.097(7) 0.075(7) 0.073(6) -0.002(5) -0.006(5) -0.004(6)
C56 0.118(8) 0.079(7) 0.067(6) -0.017(5) -0.010(6) -0.011(6)
C74 0.125(7) 0.078(6) 0.064(5) 0.000(4) 0.007(4) 0.007(5)
C55 0.128(7) 0.112(7) 0.106(6) 0.022(5) -0.040(5) 0.062(5)
C35 0.125(8) 0.106(8) 0.108(6) 0.021(6) 0.042(5) -0.046(6)
C16 0.121(7) 0.080(6) 0.063(5) 0.004(4) 0.002(5) -0.010(5)
C51 0.126(8) 0.092(7) 0.185(10) 0.056(7) -0.024(7) -0.036(6)
C71 0.117(8) 0.081(7) 0.164(9) -0.002(6) 0.041(6) -0.006(6)
C33 0.129(9) 0.096(7) 0.175(10) 0.054(7) 0.010(7) 0.048(6)
C32 0.178(9) 0.088(6) 0.265(10) 0.086(6) 0.127(7) 0.028(6)
C14 0.149(7) 0.089(6) 0.127(6) -0.011(5) 0.016(5) -0.045(5)
C70 0.183(10) 0.075(5) 0.215(10) 0.079(6) -0.084(7) -0.025(5)
C52 0.150(8) 0.099(6) 0.146(7) -0.016(5) -0.035(6) 0.058(5)
C19 0.051(6) 0.128(8) 0.087(7) 0.002(6) 0.011(5) 0.015(5)
C18 0.108(8) 0.078(7) 0.074(6) -0.006(6) 0.013(6) 0.009(6)
C13 0.109(9) 0.076(6) 0.181(10) -0.007(6) -0.021(7) 0.006(6)

loop_
_atom_type_symbol
_atom_type_description
_atom_type_scat_dispersion_real
_atom_type_scat_dispersion_imag
_atom_type_scat_source
C C 0.0033 0.0016 'International Tables Vol C Tables 4.2.6.8 and 6.1.1.4'
H H 0.0000 0.0000 'International Tables Vol C Tables 4.2.6.8 and 6.1.1.4'
N N 0.0061 0.0033 'International Tables Vol C Tables 4.2.6.8 and 6.1.1.4'
O O 0.0106 0.0060 'International Tables Vol C Tables 4.2.6.8 and 6.1.1.4'
Al Al 0.0645 0.0514 'International Tables Vol C Tables 4.2.6.8 and 6.1.1.4'

loop_
_geom_angle_atom_site_label_1
_geom_angle_atom_site_label_2
_geom_angle_atom_site_label_3
_geom_angle
_geom_angle_site_symmetry_1
_geom_angle_site_symmetry_3
_geom_angle_publ_flag
O1 Al1 C19 111.6(3) . . ?
O1 Al1 C18 107.3(3) . . ?
C19 Al1 C18 118.6(4) . . ?
O1 Al1 N1 93.9(3) . . ?
C19 Al1 N1 111.3(3) . . ?
C18 Al1 N1 111.3(3) . . ?
O2 Al2 N2 94.2(3) . . ?
O2 Al2 C38 112.0(3) . . ?
N2 Al2 C38 112.0(3) . . ?
O2 Al2 C37 107.6(3) . . ?
N2 Al2 C37 111.7(3) . . ?
C38 Al2 C37 117.0(3) . . ?
O3 Al3 N3 93.8(2) . . ?
O3 Al3 C57 111.9(3) . . ?
N3 Al3 C57 112.1(3) . . ?
O3 Al3 C56 107.3(3) . . ?
N3 Al3 C56 111.1(3) . . ?
C57 Al3 C56 117.8(3) . . ?
O4 Al4 N4 94.2(2) . . ?
O4 Al4 C75 112.2(3) . . ?
N4 Al4 C75 111.3(3) . . ?
O4 Al4 C76 107.5(3) . . ?
N4 Al4 C76 111.9(3) . . ?
C75 Al4 C76 117.4(3) . . ?
C3 N1 C6 120.5(7) . . ?
C3 N1 Al1 120.5(5) . . ?
C6 N1 Al1 119.0(5) . . ?
C22 N2 C25 120.3(6) . . ?
C22 N2 Al2 118.7(5) . . ?
C25 N2 Al2 121.0(5) . . ?
C20 O2 Al2 121.5(5) . . ?
C1 O1 Al1 121.6(5) . . ?
C58 O4 Al4 122.2(5) . . ?
C39 O3 Al3 121.5(5) . . ?
C60 N4 C63 119.7(6) . . ?
C60 N4 Al4 119.9(5) . . ?
C63 N4 Al4 120.3(5) . . ?
C41 N3 C44 119.6(6) . . ?
C41 N3 Al3 119.9(5) . . ?
C44 N3 Al3 120.5(5) . . ?
C11 C6 C7 121.6(7) . . ?
C11 C6 N1 121.0(7) . . ?
C7 C6 N1 117.4(7) . . ?
C26 C25 C30 121.4(7) . . ?
C26 C25 N2 119.8(7) . . ?
C30 C25 N2 118.4(7) . . ?
C68 C63 C64 121.5(8) . . ?
C68 C63 N4 120.2(8) . . ?
C64 C63 N4 118.3(7) . . ?
C45 C44 C49 122.0(8) . . ?
C45 C44 N3 118.6(7) . . ?
C49 C44 N3 119.0(8) . . ?
C10 C11 C6 119.6(7) . . ?
C10 C11 C15 120.0(8) . . ?
C6 C11 C15 120.3(7) . . ?
C29 C30 C25 115.8(7) . . ?
C29 C30 C34 119.6(7) . . ?
C25 C30 C34 124.6(7) . . ?
C67 C68 C63 117.4(8) . . ?
C67 C68 C72 120.2(8) . . ?
C63 C68 C72 122.4(7) . . ?
C48 C49 C44 117.4(8) . . ?
C48 C49 C53 119.8(7) . . ?
C44 C49 C53 122.6(7) . . ?
C20 C21 C22 123.6(8) . . ?
C65 C64 C63 118.3(8) . . ?
C65 C64 C69 119.4(8) . . ?
C63 C64 C69 122.3(8) . . ?
C1 C2 C3 126.8(8) . . ?
C46 C45 C44 117.2(8) . . ?
C46 C45 C50 119.8(8) . . ?
C44 C45 C50 123.0(8) . . ?
N2 C22 C21 123.7(8) . . ?
N2 C22 C24 120.5(7) . . ?
C21 C22 C24 115.8(7) . . ?
N4 C60 C59 121.0(7) . . ?
N4 C60 C62 121.5(7) . . ?
C59 C60 C62 117.5(7) . . ?
N1 C3 C2 120.3(8) . . ?
N1 C3 C5 122.9(7) . . ?
C2 C3 C5 116.8(7) . . ?
N3 C41 C40 122.0(8) . . ?
N3 C41 C43 122.0(7) . . ?
C40 C41 C43 116.0(7) . . ?
C8 C7 C6 116.6(8) . . ?
C8 C7 C12 119.7(7) . . ?
C6 C7 C12 123.6(7) . . ?
C27 C26 C25 119.3(8) . . ?
C27 C26 C31 119.0(7) . . ?
C25 C26 C31 121.7(7) . . ?
C58 C59 C60 126.0(8) . . ?
C39 C40 C41 125.2(8) . . ?
C68 C72 C73 111.8(7) . . ?
C68 C72 C74 110.1(6) . . ?
C73 C72 C74 111.4(6) . . ?
C49 C53 C54 111.0(7) . . ?
C49 C53 C55 111.6(6) . . ?
C54 C53 C55 109.1(6) . . ?
O2 C20 C21 124.6(8) . . ?
O2 C20 C23 115.0(8) . . ?
C21 C20 C23 120.4(8) . . ?
O1 C1 C2 123.2(8) . . ?
O1 C1 C4 114.4(8) . . ?
C2 C1 C4 122.3(9) . . ?
C66 C67 C68 122.1(8) . . ?
C47 C48 C49 120.3(8) . . ?
C36 C34 C30 110.1(6) . . ?
C36 C34 C35 112.6(7) . . ?
C30 C34 C35 110.7(6) . . ?
C11 C15 C17 113.3(6) . . ?
C11 C15 C16 112.5(6) . . ?
C17 C15 C16 107.2(6) . . ?
C28 C29 C30 122.8(8) . . ?
C9 C10 C11 120.2(8) . . ?
O4 C58 C59 123.1(8) . . ?
O4 C58 C61 115.8(8) . . ?
C59 C58 C61 121.0(8) . . ?
O3 C39 C40 124.1(8) . . ?
O3 C39 C42 114.0(8) . . ?
C40 C39 C42 121.9(8) . . ?
C66 C65 C64 120.6(8) . . ?
C47 C46 C45 122.0(9) . . ?
C9 C8 C7 122.5(8) . . ?
C28 C27 C26 120.9(8) . . ?
C10 C9 C8 119.5(8) . . ?
C27 C28 C29 119.8(8) . . ?
C65 C66 C67 120.1(8) . . ?
C70 C69 C71 109.5(7) . . ?
C70 C69 C64 112.3(7) . . ?
C71 C69 C64 113.3(7) . . ?
C45 C50 C51 108.3(7) . . ?
C45 C50 C52 113.2(7) . . ?
C51 C50 C52 108.6(7) . . ?
C46 C47 C48 121.0(8) . . ?
C7 C12 C13 110.1(8) . . ?
C7 C12 C14 110.6(8) . . ?
C13 C12 C14 107.5(6) . . ?
C32 C31 C33 110.3(7) . . ?
C32 C31 C26 114.8(8) . . ?
C33 C31 C26 112.7(7) . . ?

loop_
_geom_bond_atom_site_label_1
_geom_bond_atom_site_label_2
_geom_bond_distance
_geom_bond_site_symmetry_2
_geom_bond_publ_flag
Al1 O1 1.795(5) . ?
Al1 C19 1.949(6) . ?
Al1 C18 1.955(7) . ?
Al1 N1 1.954(6) . ?
Al2 O2 1.799(5) . ?
Al2 N2 1.937(6) . ?
Al2 C38 1.949(6) . ?
Al2 C37 1.952(7) . ?
Al3 O3 1.803(5) . ?
Al3 N3 1.946(6) . ?
Al3 C57 1.953(7) . ?
Al3 C56 1.961(8) . ?
Al4 O4 1.787(5) . ?
Al4 N4 1.937(6) . ?
Al4 C75 1.943(7) . ?
Al4 C76 1.954(8) . ?
N1 C3 1.304(8) . ?
N1 C6 1.449(8) . ?
N2 C22 1.314(8) . ?
N2 C25 1.455(7) . ?
O2 C20 1.305(9) . ?
O1 C1 1.302(9) . ?
O4 C58 1.306(8) . ?
O3 C39 1.303(8) . ?
N4 C60 1.322(8) . ?
N4 C63 1.452(8) . ?
N3 C41 1.313(8) . ?
N3 C44 1.452(8) . ?
C6 C11 1.394(9) . ?
C6 C7 1.405(8) . ?
C25 C26 1.395(8) . ?
C25 C30 1.404(9) . ?
C63 C68 1.399(9) . ?
C63 C64 1.408(10) . ?
C44 C45 1.390(10) . ?
C44 C49 1.403(9) . ?
C11 C10 1.385(8) . ?
C11 C15 1.497(9) . ?
C30 C29 1.396(8) . ?
C30 C34 1.532(9) . ?
C68 C67 1.384(10) . ?
C68 C72 1.508(10) . ?
C49 C48 1.402(9) . ?
C49 C53 1.521(10) . ?
C21 C20 1.359(10) . ?
C21 C22 1.419(8) . ?
C64 C65 1.391(9) . ?
C64 C69 1.510(9) . ?
C2 C1 1.364(10) . ?
C2 C3 1.419(9) . ?
C45 C46 1.377(10) . ?
C45 C50 1.522(9) . ?
C22 C24 1.503(9) . ?
C60 C59 1.417(9) . ?
C60 C62 1.513(8) . ?
C3 C5 1.511(9) . ?
C41 C40 1.411(9) . ?
C41 C43 1.500(8) . ?
C7 C8 1.395(9) . ?
C7 C12 1.528(10) . ?
C26 C27 1.373(9) . ?
C26 C31 1.511(10) . ?
C59 C58 1.361(9) . ?
C40 C39 1.360(9) . ?
C72 C73 1.522(8) . ?
C72 C74 1.535(9) . ?
C53 C54 1.523(8) . ?
C53 C55 1.544(8) . ?
C20 C23 1.506(9) . ?
C1 C4 1.520(9) . ?
C67 C66 1.377(10) . ?
C48 C47 1.358(10) . ?
C34 C36 1.524(9) . ?
C34 C35 1.540(8) . ?
C15 C17 1.513(9) . ?
C15 C16 1.525(8) . ?
C29 C28 1.369(9) . ?
C10 C9 1.383(9) . ?
C58 C61 1.507(9) . ?
C39 C42 1.512(9) . ?
C65 C66 1.373(9) . ?
C46 C47 1.355(10) . ?
C8 C9 1.384(10) . ?
C27 C28 1.356(10) . ?
C69 C70 1.489(10) . ?
C69 C71 1.501(8) . ?
C50 C51 1.538(9) . ?
C50 C52 1.553(10) . ?
C12 C13 1.542(11) . ?
C12 C14 1.581(9) . ?
C31 C32 1.475(9) . ?
C31 C33 1.488(11) . ?
